data_1576487
loop_
_publ_author_name
'Dhbaibi, Kais'
'Le Thi, Huong'
'Marrot, J&#xe9;r&#xf4;me'
'Hayakawa, Masahiro'
'Mamada, Masashi'
'Frigoli, Michel'

_publ_section_title
;
 High brightness in bis(tri-isopropylsilyl)ethynyl-functionalized
 polycyclic aromatic hydrocarbons: localized representation <i>versus</i>
 Clar's model.
;
_journal_issue 13
_journal_name_full 'Chemical science'
_journal_page_first 6653
_journal_page_last 6661
_journal_paper_doi 10.1039/d5sc09423b
_journal_volume 17
_journal_year 2026
_chemical_formula_moiety 'C60 H60 Si2'
_chemical_formula_sum 'C60 H60 Si2'
_chemical_formula_weight 837.26
_space_group_crystal_system monoclinic
_space_group_IT_number 15
_space_group_name_Hall '-C 2yc'
_space_group_name_H-M_alt 'C 1 2/c 1'
_atom_sites_solution_hydrogens geom
_atom_sites_solution_primary dual
_audit_creation_date 2025-11-18
_audit_creation_method
;
Olex2 1.5
(compiled 2025.07.13 svn.rb7424aed for OlexSys, GUI svn.r7314)
;
_audit_update_record
;
2025-11-19 deposited with the CCDC.	2026-02-02 downloaded from the CCDC.
;
_cell_angle_alpha 90
_cell_angle_beta 94.361(2)
_cell_angle_gamma 90
_cell_formula_units_Z 4
_cell_length_a 28.6941(14)
_cell_length_b 17.8984(9)
_cell_length_c 9.3498(5)
_cell_measurement_reflns_used 9990
_cell_measurement_temperature 200.00
_cell_measurement_theta_max 26.91
_cell_measurement_theta_min 2.42
_cell_volume 4788.0(4)
_computing_cell_refinement 'SAINT V8.40B (?, 2016)'
_computing_data_reduction 'SAINT V8.40B (?, 2016)'
_computing_molecular_graphics 'Olex2 1.5 (Dolomanov et al., 2009)'
_computing_publication_material 'Olex2 1.5 (Dolomanov et al., 2009)'
_computing_structure_refinement 'SHELXL 2019/3 (Sheldrick, 2015)'
_computing_structure_solution 'SHELXT 2018/2 (Sheldrick, 2018)'
_diffrn_ambient_temperature 200.00
_diffrn_measured_fraction_theta_full 0.997
_diffrn_measured_fraction_theta_max 0.996
_diffrn_measurement_device_type 'D8 VENTURE'
_diffrn_measurement_method '\f and \w scans'
_diffrn_radiation_type MoK\a
_diffrn_radiation_wavelength 0.71073
_diffrn_reflns_av_R_equivalents 0.1378
_diffrn_reflns_av_unetI/netI 0.0426
_diffrn_reflns_Laue_measured_fraction_full 0.997
_diffrn_reflns_Laue_measured_fraction_max 0.996
_diffrn_reflns_limit_h_max 37
_diffrn_reflns_limit_h_min -37
_diffrn_reflns_limit_k_max 23
_diffrn_reflns_limit_k_min -23
_diffrn_reflns_limit_l_max 12
_diffrn_reflns_limit_l_min -12
_diffrn_reflns_number 113948
_diffrn_reflns_point_group_measured_fraction_full 0.997
_diffrn_reflns_point_group_measured_fraction_max 0.996
_diffrn_reflns_theta_full 25.242
_diffrn_reflns_theta_max 27.537
_diffrn_reflns_theta_min 2.420
_diffrn_source_current 1.0
_diffrn_source_power 0.05
_diffrn_source_voltage 50.0
_diffrn_standards_number 0
_exptl_absorpt_coefficient_mu 0.113
_exptl_absorpt_correction_T_max 0.7371
_exptl_absorpt_correction_T_min 0.6676
_exptl_absorpt_correction_type multi-scan
_exptl_absorpt_process_details
;
SADABS-2016/2 (Bruker,2016/2) was used for absorption correction.
wR2(int) was 0.1741 before and 0.0988 after correction.
The Ratio of minimum to maximum transmission is 0.9057.
The \l/2 correction factor is Not present.
;
_exptl_crystal_colour blue
_exptl_crystal_colour_primary blue
_exptl_crystal_density_diffrn 1.161
_exptl_crystal_description needle
_exptl_crystal_F_000 1792
_exptl_crystal_size_max 0.3
_exptl_crystal_size_mid 0.04
_exptl_crystal_size_min 0.02
_refine_diff_density_max 0.521
_refine_diff_density_min -0.310
_refine_diff_density_rms 0.047
_refine_ls_extinction_method none
_refine_ls_goodness_of_fit_ref 1.045
_refine_ls_hydrogen_treatment constr
_refine_ls_matrix_type full
_refine_ls_number_parameters 286
_refine_ls_number_reflns 5503
_refine_ls_number_restraints 0
_refine_ls_restrained_S_all 1.045
_refine_ls_R_factor_all 0.0897
_refine_ls_R_factor_gt 0.0565
_refine_ls_shift/su_max 0.001
_refine_ls_shift/su_mean 0.000
_refine_ls_structure_factor_coef Fsqd
_refine_ls_weighting_details 'w=1/[\s^2^(Fo^2^)+(0.0663P)^2^+5.3745P] where P=(Fo^2^+2Fc^2^)/3'
_refine_ls_weighting_scheme calc
_refine_ls_wR_factor_gt 0.1402
_refine_ls_wR_factor_ref 0.1649
_reflns_Friedel_coverage 0.000
_reflns_number_gt 3783
_reflns_number_total 5503
_reflns_threshold_expression 'I > 2\s(I)'
_cod_data_source_file d5sc09423b2.cif
_cod_data_source_block TIPS-DBPYR
_cod_depositor_comments 'Adding full bibliography for 1576486--1576488.cif.'
_cod_original_sg_symbol_H-M C2/c
_cod_database_code 1576487
_shelx_shelxl_version_number 2019/3
_shelx_space_group_comment
;
The symmetry employed for this shelxl refinement is uniquely defined
by the following loop, which should always be used as a source of
symmetry information in preference to the above space-group names.
They are only intended as comments.
;
_shelx_estimated_absorpt_t_max 0.998
_shelx_estimated_absorpt_t_min 0.967
_olex2_refinement_description
;
1. Fixed Uiso
 At 1.2 times of:
  All C(H) groups
 At 1.5 times of:
  All C(H,H,H) groups
2.a Ternary CH refined with riding coordinates:
 C22(H22), C25(H25), C28(H28)
2.b Aromatic/amide H refined with riding coordinates:
 C1(H1), C3(H3), C4(H4), C5(H5), C6(H6), C8(H8), C15(H15), C18(H18), C19(H19)
2.c Idealised Me refined as rotating group:
 C23(H23A,H23B,H23C), C24(H24A,H24B,H24C), C26(H26A,H26B,H26C), C27(H27A,H27B,
 H27C), C29(H29A,H29B,H29C), C30(H30A,H30B,H30C)
;
_olex2_submission_special_instructions 'No special instructions were received'

loop_
_space_group_symop_operation_xyz
'x, y, z'
'-x, y, -z+1/2'
'x+1/2, y+1/2, z'
'-x+1/2, y+1/2, -z+1/2'
'-x, -y, -z'
'x, -y, z-1/2'
'-x+1/2, -y+1/2, -z'
'x+1/2, -y+1/2, z-1/2'

loop_
_atom_site_label
_atom_site_type_symbol
_atom_site_fract_x
_atom_site_fract_y
_atom_site_fract_z
_atom_site_U_iso_or_equiv
_atom_site_adp_type
_atom_site_occupancy
_atom_site_site_symmetry_order
_atom_site_calc_flag
_atom_site_refinement_flags_posn
_atom_site_refinement_flags_adp
_atom_site_refinement_flags_occupancy
_atom_site_disorder_assembly
_atom_site_disorder_group
Si1 Si 0.62841(2) 0.15767(4) 0.56084(7) 0.0467(2) Uani 1 1 d . . . . .
C1 C 0.64887(6) 0.43889(12) 0.5879(2) 0.0341(4) Uani 1 1 d . . . . .
H1 H 0.657968 0.390548 0.558621 0.041 Uiso 1 1 calc R U . . .
C2 C 0.67087(6) 0.50144(12) 0.5347(2) 0.0353(4) Uani 1 1 d . . . . .
C3 C 0.70655(7) 0.49499(15) 0.4366(2) 0.0442(5) Uani 1 1 d . . . . .
H3 H 0.716274 0.446894 0.407839 0.053 Uiso 1 1 calc R U . . .
C4 C 0.72661(7) 0.55669(16) 0.3842(2) 0.0516(6) Uani 1 1 d . . . . .
H4 H 0.750193 0.551592 0.318882 0.062 Uiso 1 1 calc R U . . .
C5 C 0.71264(8) 0.62862(15) 0.4263(2) 0.0508(6) Uani 1 1 d . . . . .
H5 H 0.726966 0.671485 0.388791 0.061 Uiso 1 1 calc R U . . .
C6 C 0.67890(7) 0.63732(14) 0.5200(2) 0.0453(5) Uani 1 1 d . . . . .
H6 H 0.669931 0.686089 0.547174 0.054 Uiso 1 1 calc R U . . .
C7 C 0.65697(6) 0.57368(12) 0.5774(2) 0.0353(4) Uani 1 1 d . . . . .
C8 C 0.62188(6) 0.58032(12) 0.6731(2) 0.0331(4) Uani 1 1 d . . . . .
H8 H 0.612795 0.628752 0.701935 0.040 Uiso 1 1 calc R U . . .
C9 C 0.59990(6) 0.51807(10) 0.72740(19) 0.0283(4) Uani 1 1 d . . . . .
C10 C 0.56320(6) 0.52472(10) 0.82616(18) 0.0261(4) Uani 1 1 d . . . . .
C11 C 0.54380(6) 0.45910(10) 0.88150(18) 0.0253(4) Uani 1 1 d . . . . .
C12 C 0.55868(6) 0.38638(10) 0.83840(19) 0.0281(4) Uani 1 1 d . . . . .
C13 C 0.59196(6) 0.38028(11) 0.7382(2) 0.0297(4) Uani 1 1 d . . . . .
C14 C 0.61388(6) 0.44538(11) 0.68294(19) 0.0296(4) Uani 1 1 d . . . . .
C15 C 0.54608(6) 0.59418(10) 0.86848(19) 0.0282(4) Uani 1 1 d . . . . .
H15 H 0.558858 0.638356 0.830941 0.034 Uiso 1 1 calc R U . . .
C16 C 0.51141(6) 0.60088(10) 0.96243(19) 0.0271(4) Uani 1 1 d . . . . .
C17 C 0.50818(6) 0.46478(10) 0.97926(18) 0.0250(4) Uani 1 1 d . . . . .
C18 C 0.50599(6) 0.32758(10) 0.9964(2) 0.0321(4) Uani 1 1 d . . . . .
H18 H 0.494135 0.283540 1.037213 0.039 Uiso 1 1 calc R U . . .
C19 C 0.53881(6) 0.32159(10) 0.9009(2) 0.0321(4) Uani 1 1 d . . . . .
H19 H 0.549008 0.273374 0.874513 0.039 Uiso 1 1 calc R U . . .
C20 C 0.60388(6) 0.30808(11) 0.6848(2) 0.0347(4) Uani 1 1 d . . . . .
C21 C 0.61286(7) 0.24831(12) 0.6344(2) 0.0411(5) Uani 1 1 d . . . . .
C22 C 0.68465(9) 0.12819(16) 0.6611(4) 0.0716(8) Uani 1 1 d . . . . .
H22 H 0.694817 0.080037 0.619061 0.086 Uiso 1 1 calc R U . . .
C23 C 0.72333(10) 0.1856(2) 0.6470(5) 0.0928(12) Uani 1 1 d . . . . .
H23A H 0.713178 0.234217 0.681540 0.139 Uiso 1 1 calc R U . . .
H23B H 0.730065 0.189835 0.546169 0.139 Uiso 1 1 calc R U . . .
H23C H 0.751588 0.169624 0.704365 0.139 Uiso 1 1 calc R U . . .
C24 C 0.67850(15) 0.1153(3) 0.8186(5) 0.1314(18) Uani 1 1 d . . . . .
H24A H 0.708796 0.103069 0.868637 0.197 Uiso 1 1 calc R U . . .
H24B H 0.656699 0.073872 0.828941 0.197 Uiso 1 1 calc R U . . .
H24C H 0.666037 0.160705 0.860259 0.197 Uiso 1 1 calc R U . . .
C25 C 0.63757(13) 0.1735(2) 0.3650(3) 0.0941(12) Uani 1 1 d . . . . .
H25 H 0.654630 0.222250 0.367563 0.113 Uiso 1 1 calc R U . . .
C26 C 0.59347(15) 0.1919(2) 0.2730(4) 0.1004(13) Uani 1 1 d . . . . .
H26A H 0.601604 0.207693 0.177644 0.151 Uiso 1 1 calc R U . . .
H26B H 0.576771 0.232385 0.317753 0.151 Uiso 1 1 calc R U . . .
H26C H 0.573426 0.147556 0.263852 0.151 Uiso 1 1 calc R U . . .
C27 C 0.67033(16) 0.1238(3) 0.2984(5) 0.142(2) Uani 1 1 d . . . . .
H27A H 0.657774 0.072886 0.294680 0.213 Uiso 1 1 calc R U . . .
H27B H 0.700473 0.124241 0.355233 0.213 Uiso 1 1 calc R U . . .
H27C H 0.674643 0.141154 0.200879 0.213 Uiso 1 1 calc R U . . .
C28 C 0.58085(10) 0.08967(15) 0.5973(4) 0.0704(8) Uani 1 1 d . . . . .
H28 H 0.584114 0.081311 0.703349 0.084 Uiso 1 1 calc R U . . .
C29 C 0.58831(14) 0.01255(17) 0.5307(5) 0.1138(16) Uani 1 1 d . . . . .
H29A H 0.566943 -0.023634 0.569439 0.171 Uiso 1 1 calc R U . . .
H29B H 0.620657 -0.003522 0.553742 0.171 Uiso 1 1 calc R U . . .
H29C H 0.582085 0.015596 0.426310 0.171 Uiso 1 1 calc R U . . .
C30 C 0.53130(11) 0.1170(2) 0.5650(5) 0.0937(12) Uani 1 1 d . . . . .
H30A H 0.525540 0.125693 0.461702 0.140 Uiso 1 1 calc R U . . .
H30B H 0.526877 0.163825 0.616776 0.140 Uiso 1 1 calc R U . . .
H30C H 0.509373 0.079369 0.595715 0.140 Uiso 1 1 calc R U . . .

loop_
_atom_site_aniso_label
_atom_site_aniso_U_11
_atom_site_aniso_U_22
_atom_site_aniso_U_33
_atom_site_aniso_U_23
_atom_site_aniso_U_13
_atom_site_aniso_U_12
Si1 0.0421(3) 0.0409(3) 0.0577(4) -0.0125(3) 0.0066(3) 0.0091(3)
C1 0.0253(9) 0.0480(11) 0.0293(10) -0.0052(8) 0.0042(7) 0.0022(8)
C2 0.0226(8) 0.0569(13) 0.0264(10) -0.0001(8) 0.0025(7) -0.0002(8)
C3 0.0270(10) 0.0704(15) 0.0360(11) -0.0036(10) 0.0074(8) 0.0000(10)
C4 0.0284(10) 0.0873(19) 0.0404(13) 0.0065(12) 0.0111(9) -0.0050(11)
C5 0.0360(11) 0.0710(16) 0.0462(13) 0.0156(12) 0.0090(10) -0.0103(11)
C6 0.0329(10) 0.0591(14) 0.0445(12) 0.0104(10) 0.0069(9) -0.0057(9)
C7 0.0247(9) 0.0520(12) 0.0290(10) 0.0051(8) 0.0016(7) -0.0030(8)
C8 0.0270(9) 0.0417(11) 0.0307(10) 0.0022(8) 0.0031(7) -0.0012(8)
C9 0.0224(8) 0.0382(10) 0.0241(9) -0.0007(7) 0.0005(7) -0.0001(7)
C10 0.0212(8) 0.0339(9) 0.0232(9) -0.0001(7) 0.0017(7) -0.0009(7)
C11 0.0205(8) 0.0323(9) 0.0228(8) -0.0012(7) -0.0002(6) 0.0003(7)
C12 0.0243(8) 0.0331(10) 0.0269(9) -0.0027(7) 0.0007(7) 0.0017(7)
C13 0.0239(8) 0.0360(10) 0.0292(9) -0.0041(7) 0.0018(7) 0.0022(7)
C14 0.0222(8) 0.0415(11) 0.0248(9) -0.0020(7) 0.0004(7) 0.0009(7)
C15 0.0255(8) 0.0305(9) 0.0288(9) 0.0014(7) 0.0034(7) -0.0029(7)
C16 0.0243(8) 0.0303(9) 0.0265(9) -0.0004(7) 0.0006(7) 0.0002(7)
C17 0.0212(8) 0.0305(9) 0.0227(8) -0.0007(7) -0.0013(7) -0.0005(7)
C18 0.0326(9) 0.0287(9) 0.0353(10) 0.0008(7) 0.0041(8) -0.0005(7)
C19 0.0330(9) 0.0280(9) 0.0357(10) -0.0034(7) 0.0054(8) 0.0025(7)
C20 0.0280(9) 0.0407(11) 0.0360(10) -0.0036(8) 0.0074(8) 0.0022(8)
C21 0.0354(11) 0.0435(12) 0.0457(12) -0.0057(9) 0.0119(9) 0.0025(9)
C22 0.0516(15) 0.0555(16) 0.105(2) -0.0158(16) -0.0095(15) 0.0131(13)
C23 0.0516(17) 0.087(2) 0.138(3) -0.035(2) -0.0029(19) 0.0024(16)
C24 0.104(3) 0.160(4) 0.121(4) 0.055(3) -0.052(3) -0.020(3)
C25 0.097(3) 0.125(3) 0.0619(19) -0.0264(19) 0.0174(18) 0.047(2)
C26 0.146(4) 0.089(3) 0.067(2) 0.0024(18) 0.013(2) 0.045(2)
C27 0.122(4) 0.212(6) 0.096(3) -0.034(3) 0.039(3) 0.060(4)
C28 0.0666(18) 0.0460(15) 0.096(2) -0.0032(14) -0.0084(16) -0.0063(13)
C29 0.110(3) 0.0433(17) 0.181(4) -0.025(2) -0.032(3) -0.0035(18)
C30 0.0577(18) 0.078(2) 0.145(4) 0.006(2) 0.006(2) -0.0107(16)

loop_
_atom_type_symbol
_atom_type_description
_atom_type_scat_dispersion_real
_atom_type_scat_dispersion_imag
_atom_type_scat_source
C C 0.0033 0.0016 'International Tables Vol C Tables 4.2.6.8 and 6.1.1.4'
H H 0.0000 0.0000 'International Tables Vol C Tables 4.2.6.8 and 6.1.1.4'
Si Si 0.0817 0.0704 'International Tables Vol C Tables 4.2.6.8 and 6.1.1.4'

loop_
_geom_angle_atom_site_label_1
_geom_angle_atom_site_label_2
_geom_angle_atom_site_label_3
_geom_angle
_geom_angle_site_symmetry_1
_geom_angle_site_symmetry_3
_geom_angle_publ_flag
C21 Si1 C22 106.62(12) . . ?
C21 Si1 C25 106.66(14) . . ?
C21 Si1 C28 107.75(12) . . ?
C22 Si1 C25 110.36(15) . . ?
C28 Si1 C22 109.61(14) . . ?
C28 Si1 C25 115.40(18) . . ?
C2 C1 H1 119.1 . . ?
C14 C1 H1 119.1 . . ?
C14 C1 C2 121.82(19) . . ?
C1 C2 C3 122.0(2) . . ?
C1 C2 C7 119.06(17) . . ?
C7 C2 C3 118.98(19) . . ?
C2 C3 H3 119.6 . . ?
C4 C3 C2 120.7(2) . . ?
C4 C3 H3 119.6 . . ?
C3 C4 H4 119.8 . . ?
C3 C4 C5 120.3(2) . . ?
C5 C4 H4 119.8 . . ?
C4 C5 H5 119.6 . . ?
C6 C5 C4 120.9(2) . . ?
C6 C5 H5 119.6 . . ?
C5 C6 H6 119.8 . . ?
C5 C6 C7 120.4(2) . . ?
C7 C6 H6 119.8 . . ?
C2 C7 C6 118.68(18) . . ?
C8 C7 C2 119.21(18) . . ?
C8 C7 C6 122.1(2) . . ?
C7 C8 H8 119.0 . . ?
C9 C8 C7 122.08(19) . . ?
C9 C8 H8 119.0 . . ?
C8 C9 C10 122.27(17) . . ?
C8 C9 C14 118.40(16) . . ?
C14 C9 C10 119.33(16) . . ?
C11 C10 C9 119.17(16) . . ?
C15 C10 C9 122.40(16) . . ?
C15 C10 C11 118.43(15) . . ?
C10 C11 C12 121.06(15) . . ?
C10 C11 C17 119.76(16) . . ?
C17 C11 C12 119.16(16) . . ?
C13 C12 C11 119.57(16) . . ?
C13 C12 C19 121.64(17) . . ?
C19 C12 C11 118.79(15) . . ?
C12 C13 C14 121.27(17) . . ?
C12 C13 C20 119.87(17) . . ?
C20 C13 C14 118.84(16) . . ?
C1 C14 C9 119.43(17) . . ?
C1 C14 C13 121.09(17) . . ?
C9 C14 C13 119.47(16) . . ?
C10 C15 H15 118.7 . . ?
C16 C15 C10 122.70(16) . . ?
C16 C15 H15 118.7 . . ?
C15 C16 C17 119.63(16) . 5_667 ?
C15 C16 C18 121.96(17) . 5_667 ?
C17 C16 C18 118.41(15) 5_667 5_667 ?
C11 C17 C16 120.53(16) . 5_667 ?
C17 C17 C11 120.7(2) 5_667 . ?
C17 C17 C16 118.80(19) 5_667 5_667 ?
C16 C18 H18 119.3 5_667 . ?
C19 C18 C16 121.45(17) . 5_667 ?
C19 C18 H18 119.3 . . ?
C12 C19 H19 119.2 . . ?
C18 C19 C12 121.57(17) . . ?
C18 C19 H19 119.2 . . ?
C21 C20 C13 177.1(2) . . ?
C20 C21 Si1 178.1(2) . . ?
Si1 C22 H22 108.1 . . ?
C23 C22 Si1 111.7(2) . . ?
C23 C22 H22 108.1 . . ?
C24 C22 Si1 111.6(2) . . ?
C24 C22 H22 108.1 . . ?
C24 C22 C23 109.0(3) . . ?
C22 C23 H23A 109.5 . . ?
C22 C23 H23B 109.5 . . ?
C22 C23 H23C 109.5 . . ?
H23A C23 H23B 109.5 . . ?
H23A C23 H23C 109.5 . . ?
H23B C23 H23C 109.5 . . ?
C22 C24 H24A 109.5 . . ?
C22 C24 H24B 109.5 . . ?
C22 C24 H24C 109.5 . . ?
H24A C24 H24B 109.5 . . ?
H24A C24 H24C 109.5 . . ?
H24B C24 H24C 109.5 . . ?
Si1 C25 H25 102.2 . . ?
C26 C25 Si1 114.3(2) . . ?
C26 C25 H25 102.2 . . ?
C27 C25 Si1 117.4(3) . . ?
C27 C25 H25 102.2 . . ?
C27 C25 C26 115.3(3) . . ?
C25 C26 H26A 109.5 . . ?
C25 C26 H26B 109.5 . . ?
C25 C26 H26C 109.5 . . ?
H26A C26 H26B 109.5 . . ?
H26A C26 H26C 109.5 . . ?
H26B C26 H26C 109.5 . . ?
C25 C27 H27A 109.5 . . ?
C25 C27 H27B 109.5 . . ?
C25 C27 H27C 109.5 . . ?
H27A C27 H27B 109.5 . . ?
H27A C27 H27C 109.5 . . ?
H27B C27 H27C 109.5 . . ?
Si1 C28 H28 105.2 . . ?
C29 C28 Si1 112.5(2) . . ?
C29 C28 H28 105.2 . . ?
C30 C28 Si1 116.0(2) . . ?
C30 C28 H28 105.2 . . ?
C30 C28 C29 111.6(3) . . ?
C28 C29 H29A 109.5 . . ?
C28 C29 H29B 109.5 . . ?
C28 C29 H29C 109.5 . . ?
H29A C29 H29B 109.5 . . ?
H29A C29 H29C 109.5 . . ?
H29B C29 H29C 109.5 . . ?
C28 C30 H30A 109.5 . . ?
C28 C30 H30B 109.5 . . ?
C28 C30 H30C 109.5 . . ?
H30A C30 H30B 109.5 . . ?
H30A C30 H30C 109.5 . . ?
H30B C30 H30C 109.5 . . ?

loop_
_geom_bond_atom_site_label_1
_geom_bond_atom_site_label_2
_geom_bond_distance
_geom_bond_site_symmetry_2
_geom_bond_publ_flag
Si1 C21 1.830(2) . ?
Si1 C22 1.880(3) . ?
Si1 C25 1.891(3) . ?
Si1 C28 1.879(3) . ?
C1 H1 0.9500 . ?
C1 C2 1.396(3) . ?
C1 C14 1.395(2) . ?
C2 C3 1.430(3) . ?
C2 C7 1.420(3) . ?
C3 H3 0.9500 . ?
C3 C4 1.354(3) . ?
C4 H4 0.9500 . ?
C4 C5 1.413(4) . ?
C5 H5 0.9500 . ?
C5 C6 1.363(3) . ?
C6 H6 0.9500 . ?
C6 C7 1.426(3) . ?
C7 C8 1.402(3) . ?
C8 H8 0.9500 . ?
C8 C9 1.395(3) . ?
C9 C10 1.457(2) . ?
C9 C14 1.432(3) . ?
C10 C11 1.415(2) . ?
C10 C15 1.405(2) . ?
C11 C12 1.437(2) . ?
C11 C17 1.426(2) . ?
C12 C13 1.392(2) . ?
C12 C19 1.436(3) . ?
C13 C14 1.438(3) . ?
C13 C20 1.436(3) . ?
C15 H15 0.9500 . ?
C15 C16 1.381(2) . ?
C16 C17 1.429(2) 5_667 ?
C16 C18 1.438(2) 5_667 ?
C17 C17 1.410(3) 5_667 ?
C18 H18 0.9500 . ?
C18 C19 1.350(3) . ?
C19 H19 0.9500 . ?
C20 C21 1.205(3) . ?
C22 H22 1.0000 . ?
C22 C23 1.525(4) . ?
C22 C24 1.514(5) . ?
C23 H23A 0.9800 . ?
C23 H23B 0.9800 . ?
C23 H23C 0.9800 . ?
C24 H24A 0.9800 . ?
C24 H24B 0.9800 . ?
C24 H24C 0.9800 . ?
C25 H25 1.0000 . ?
C25 C26 1.511(5) . ?
C25 C27 1.466(5) . ?
C26 H26A 0.9800 . ?
C26 H26B 0.9800 . ?
C26 H26C 0.9800 . ?
C27 H27A 0.9800 . ?
C27 H27B 0.9800 . ?
C27 H27C 0.9800 . ?
C28 H28 1.0000 . ?
C28 C29 1.536(4) . ?
C28 C30 1.512(4) . ?
C29 H29A 0.9800 . ?
C29 H29B 0.9800 . ?
C29 H29C 0.9800 . ?
C30 H30A 0.9800 . ?
C30 H30B 0.9800 . ?
C30 H30C 0.9800 . ?

loop_
_geom_torsion_atom_site_label_1
_geom_torsion_atom_site_label_2
_geom_torsion_atom_site_label_3
_geom_torsion_atom_site_label_4
_geom_torsion
_geom_torsion_site_symmetry_1
_geom_torsion_site_symmetry_2
_geom_torsion_site_symmetry_3
_geom_torsion_site_symmetry_4
_geom_torsion_publ_flag
C1 C2 C3 C4 178.6(2) . . . . ?
C1 C2 C7 C6 -178.60(18) . . . . ?
C1 C2 C7 C8 0.7(3) . . . . ?
C2 C1 C14 C9 0.1(3) . . . . ?
C2 C1 C14 C13 -179.22(17) . . . . ?
C2 C3 C4 C5 0.2(3) . . . . ?
C2 C7 C8 C9 -0.3(3) . . . . ?
C3 C2 C7 C6 0.5(3) . . . . ?
C3 C2 C7 C8 179.75(17) . . . . ?
C3 C4 C5 C6 0.0(4) . . . . ?
C4 C5 C6 C7 0.0(3) . . . . ?
C5 C6 C7 C2 -0.2(3) . . . . ?
C5 C6 C7 C8 -179.5(2) . . . . ?
C6 C7 C8 C9 178.90(18) . . . . ?
C7 C2 C3 C4 -0.5(3) . . . . ?
C7 C8 C9 C10 -179.59(17) . . . . ?
C7 C8 C9 C14 -0.1(3) . . . . ?
C8 C9 C10 C11 -177.41(16) . . . . ?
C8 C9 C10 C15 2.8(3) . . . . ?
C8 C9 C14 C1 0.2(3) . . . . ?
C8 C9 C14 C13 179.57(16) . . . . ?
C9 C10 C11 C12 -2.0(2) . . . . ?
C9 C10 C11 C17 179.42(15) . . . . ?
C9 C10 C15 C16 -179.77(16) . . . . ?
C10 C9 C14 C1 179.73(16) . . . . ?
C10 C9 C14 C13 -0.9(2) . . . . ?
C10 C11 C12 C13 -1.4(3) . . . . ?
C10 C11 C12 C19 178.25(16) . . . . ?
C10 C11 C17 C16 -179.24(15) . . . 5_667 ?
C10 C11 C17 C17 0.4(3) . . . 5_667 ?
C10 C15 C16 C17 0.3(3) . . . 5_667 ?
C10 C15 C16 C18 -179.45(17) . . . 5_667 ?
C11 C10 C15 C16 0.5(3) . . . . ?
C11 C12 C13 C14 3.7(3) . . . . ?
C11 C12 C13 C20 -174.35(16) . . . . ?
C11 C12 C19 C18 1.4(3) . . . . ?
C12 C11 C17 C16 2.1(2) . . . 5_667 ?
C12 C11 C17 C17 -178.22(19) . . . 5_667 ?
C12 C13 C14 C1 176.80(17) . . . . ?
C12 C13 C14 C9 -2.5(3) . . . . ?
C13 C12 C19 C18 -178.91(18) . . . . ?
C14 C1 C2 C3 -179.62(18) . . . . ?
C14 C1 C2 C7 -0.6(3) . . . . ?
C14 C9 C10 C11 3.1(2) . . . . ?
C14 C9 C10 C15 -176.64(16) . . . . ?
C15 C10 C11 C12 177.80(16) . . . . ?
C15 C10 C11 C17 -0.8(2) . . . . ?
C16 C18 C19 C12 1.4(3) 5_667 . . . ?
C17 C11 C12 C13 177.18(16) . . . . ?
C17 C11 C12 C19 -3.1(2) . . . . ?
C19 C12 C13 C14 -175.96(17) . . . . ?
C19 C12 C13 C20 6.0(3) . . . . ?
C20 C13 C14 C1 -5.1(3) . . . . ?
C20 C13 C14 C9 175.56(16) . . . . ?
C21 Si1 C22 C23 -58.1(3) . . . . ?
C21 Si1 C22 C24 64.3(3) . . . . ?
C21 Si1 C25 C26 -68.9(3) . . . . ?
C21 Si1 C25 C27 151.5(4) . . . . ?
C21 Si1 C28 C29 175.9(2) . . . . ?
C21 Si1 C28 C30 45.7(3) . . . . ?
C22 Si1 C25 C26 175.7(3) . . . . ?
C22 Si1 C25 C27 36.0(4) . . . . ?
C22 Si1 C28 C29 -68.5(3) . . . . ?
C22 Si1 C28 C30 161.3(3) . . . . ?
C25 Si1 C22 C23 57.4(3) . . . . ?
C25 Si1 C22 C24 179.8(3) . . . . ?
C25 Si1 C28 C29 56.8(3) . . . . ?
C25 Si1 C28 C30 -73.4(3) . . . . ?
C28 Si1 C22 C23 -174.4(2) . . . . ?
C28 Si1 C22 C24 -52.0(3) . . . . ?
C28 Si1 C25 C26 50.8(3) . . . . ?
C28 Si1 C25 C27 -88.9(4) . . . . ?
